data_1502647
loop_
_publ_author_name
'Soh, Chai Hoon'
'Lam, Yulin'

_publ_section_title
;
 Microwave-assisted synthesis of substituted
 2-(benzylthio)imidazo[1,2a]pyrimidin-5-ones.
;
_journal_issue 2
_journal_name_full 'Journal of combinatorial chemistry'
_journal_page_first 286
_journal_page_last 291
_journal_paper_doi 10.1021/cc900176x
_journal_volume 12
_journal_year 2010
_chemical_formula_sum 'C19 H21 N3 O S'
_chemical_formula_weight 339.45
_chemical_name_systematic
; 
 2-(Benzylthio)-1-cyclopentyl-7-methylimidazo[1,2-a]pyrimidin-5(1H)-one  
;
_space_group_IT_number 14
_symmetry_cell_setting monoclinic
_symmetry_space_group_name_Hall '-P 2ybc'
_symmetry_space_group_name_H-M 'P 1 21/c 1'
_atom_sites_solution_hydrogens geom
_atom_sites_solution_primary direct
_atom_sites_solution_secondary difmap
_audit_creation_method SHELXL-97
_cell_angle_alpha 90.00
_cell_angle_beta 108.0810(10)
_cell_angle_gamma 90.00
_cell_formula_units_Z 4
_cell_length_a 19.8028(10)
_cell_length_b 5.2167(3)
_cell_length_c 17.3692(9)
_cell_measurement_reflns_used 4359
_cell_measurement_temperature 223(2)
_cell_measurement_theta_max 27.33
_cell_measurement_theta_min 2.37
_cell_volume 1705.72(16)
_computing_cell_refinement 'Bruker SMART'
_computing_data_collection 'Bruker SMART'
_computing_data_reduction 'Bruker SAINT'
_computing_molecular_graphics 'Bruker SHELXTL'
_computing_publication_material 'Bruker SHELXTL'
_computing_structure_refinement 'SHELXL-97 (Sheldrick, 1997)'
_computing_structure_solution 'SHELXS-97 (Sheldrick, 1990)'
_diffrn_ambient_temperature 223(2)
_diffrn_measured_fraction_theta_full 0.997
_diffrn_measured_fraction_theta_max 0.997
_diffrn_measurement_device_type 'CCD area detector'
_diffrn_measurement_method 'phi and omega scans'
_diffrn_radiation_monochromator graphite
_diffrn_radiation_source 'fine-focus sealed tube'
_diffrn_radiation_type MoK\a
_diffrn_radiation_wavelength 0.71073
_diffrn_reflns_av_R_equivalents 0.0236
_diffrn_reflns_av_sigmaI/netI 0.0277
_diffrn_reflns_limit_h_max 14
_diffrn_reflns_limit_h_min -25
_diffrn_reflns_limit_k_max 6
_diffrn_reflns_limit_k_min -6
_diffrn_reflns_limit_l_max 22
_diffrn_reflns_limit_l_min -22
_diffrn_reflns_number 11443
_diffrn_reflns_theta_full 27.47
_diffrn_reflns_theta_max 27.47
_diffrn_reflns_theta_min 2.16
_exptl_absorpt_coefficient_mu 0.200
_exptl_absorpt_correction_T_max 0.9648
_exptl_absorpt_correction_T_min 0.8892
_exptl_absorpt_correction_type 'Sadabs (Sheldrick 2001)'
_exptl_crystal_density_diffrn 1.322
_exptl_crystal_density_meas 0
_exptl_crystal_density_method 'not measured'
_exptl_crystal_F_000 720
_exptl_crystal_size_max 0.60
_exptl_crystal_size_mid 0.40
_exptl_crystal_size_min 0.18
_refine_diff_density_max 0.384
_refine_diff_density_min -0.204
_refine_diff_density_rms 0.060
_refine_ls_extinction_method none
_refine_ls_goodness_of_fit_ref 1.039
_refine_ls_hydrogen_treatment mixed
_refine_ls_matrix_type full
_refine_ls_number_parameters 218
_refine_ls_number_reflns 3908
_refine_ls_number_restraints 0
_refine_ls_restrained_S_all 1.039
_refine_ls_R_factor_all 0.0550
_refine_ls_R_factor_gt 0.0483
_refine_ls_shift/su_max 0.000
_refine_ls_shift/su_mean 0.000
_refine_ls_structure_factor_coef Fsqd
_refine_ls_weighting_details 'calc w=1/[\s^2^(Fo^2^)+(0.0660P)^2^+0.7788P] where P=(Fo^2^+2Fc^2^)/3'
_refine_ls_weighting_scheme calc
_refine_ls_wR_factor_gt 0.1199
_refine_ls_wR_factor_ref 0.1250
_reflns_number_gt 3406
_reflns_number_total 3908
_reflns_threshold_expression >2sigma(I)
_cod_data_source_file cc900176x_si_002.cif
_cod_data_source_block 2-(Benzylthio)-1-cyclopentyl-7-methylimidazo[1,2-a]pyrimidin-5(1H)-one
_cod_depositor_comments
;
The following automatic conversions were performed:

'_symmetry_cell_setting' value 'Monoclinic' changed to 'monoclinic'
according to /home/saulius/struct/CIF-dictionaries/cif_core.dic
dictionary named 'cif_core.dic' version 2.4.2 from 2011-04-26.

Automatic conversion script
Id: cif_fix_values 1715 2011-07-08 13:25:40Z adriana 
;
_cod_original_sg_symbol_H-M P2(1)/c
_cod_database_code 1502647

loop_
_symmetry_equiv_pos_as_xyz
'x, y, z'
'-x, y+1/2, -z+1/2'
'-x, -y, -z'
'x, -y-1/2, z-1/2'

loop_
_atom_site_label
_atom_site_type_symbol
_atom_site_fract_x
_atom_site_fract_y
_atom_site_fract_z
_atom_site_U_iso_or_equiv
_atom_site_adp_type
_atom_site_occupancy
_atom_site_symmetry_multiplicity
_atom_site_calc_flag
_atom_site_refinement_flags
S1 S 0.18889(2) 0.73409(8) 0.06702(3) 0.03113(14) Uani 1 1 d .
O1 O 0.21421(8) 0.0594(3) -0.17408(8) 0.0565(4) Uani 1 1 d .
N1 N 0.29135(7) 0.3537(3) 0.07968(8) 0.0264(3) Uani 1 1 d .
N2 N 0.25920(7) 0.1944(3) -0.04311(8) 0.0284(3) Uani 1 1 d .
N3 N 0.36605(7) 0.0291(3) 0.05031(8) 0.0288(3) Uani 1 1 d .
C1 C 0.08890(9) 0.7709(3) 0.14175(10) 0.0298(3) Uani 1 1 d .
C2 C 0.01914(11) 0.7875(4) 0.09237(12) 0.0419(4) Uani 1 1 d .
H2 H 0.0021 0.6720 0.0491 0.050 Uiso 1 1 calc R
C3 C -0.02581(11) 0.9732(4) 0.10626(13) 0.0490(5) Uani 1 1 d .
H3 H -0.0732 0.9826 0.0727 0.059 Uiso 1 1 calc R
C4 C -0.00092(12) 1.1440(4) 0.16920(13) 0.0470(5) Uani 1 1 d .
H4 H -0.0313 1.2702 0.1785 0.056 Uiso 1 1 calc R
C5 C 0.06805(12) 1.1301(4) 0.21819(12) 0.0439(5) Uani 1 1 d .
H5 H 0.0850 1.2477 0.2609 0.053 Uiso 1 1 calc R
C6 C 0.11288(10) 0.9442(4) 0.20512(10) 0.0362(4) Uani 1 1 d .
H6 H 0.1600 0.9347 0.2394 0.043 Uiso 1 1 calc R
C7 C 0.13833(10) 0.5742(3) 0.12595(11) 0.0351(4) Uani 1 1 d .
H7A H 0.1113 0.4296 0.0954 0.042 Uiso 1 1 calc R
H7B H 0.1706 0.5094 0.1772 0.042 Uiso 1 1 calc R
C8 C 0.20949(9) 0.3786(3) -0.04156(10) 0.0313(4) Uani 1 1 d .
H8 H 0.1697 0.4259 -0.0850 0.038 Uiso 1 1 calc R
C9 C 0.22858(8) 0.4777(3) 0.03357(9) 0.0271(3) Uani 1 1 d .
C10 C 0.30983(8) 0.1801(3) 0.03136(9) 0.0256(3) Uani 1 1 d .
C11 C 0.37040(9) -0.1219(3) -0.01188(10) 0.0301(4) Uani 1 1 d .
C12 C 0.32084(10) -0.1274(4) -0.08745(10) 0.0356(4) Uani 1 1 d .
H12 H 0.3269 -0.2442 -0.1260 0.043 Uiso 1 1 calc R
C13 C 0.26106(10) 0.0361(4) -0.10931(10) 0.0364(4) Uani 1 1 d .
C14 C 0.43536(10) -0.2885(4) 0.00591(11) 0.0398(4) Uani 1 1 d .
H14A H 0.4729 -0.2157 0.0505 0.060 Uiso 1 1 calc R
H14B H 0.4510 -0.2980 -0.0417 0.060 Uiso 1 1 calc R
H14C H 0.4241 -0.4592 0.0204 0.060 Uiso 1 1 calc R
C15 C 0.32793(8) 0.3957(3) 0.16635(9) 0.0258(3) Uani 1 1 d .
H15 H 0.3022 0.5338 0.1847 0.031 Uiso 1 1 calc R
C16 C 0.32914(9) 0.1605(4) 0.22000(10) 0.0332(4) Uani 1 1 d .
H16A H 0.3302 0.0017 0.1903 0.040 Uiso 1 1 calc R
H16B H 0.2873 0.1584 0.2387 0.040 Uiso 1 1 calc R
C17 C 0.39767(10) 0.1899(4) 0.29204(11) 0.0378(4) Uani 1 1 d .
H17A H 0.3865 0.1957 0.3432 0.045 Uiso 1 1 calc R
H17B H 0.4298 0.0456 0.2939 0.045 Uiso 1 1 calc R
C18 C 0.43197(9) 0.4417(3) 0.27839(10) 0.0330(4) Uani 1 1 d .
H18A H 0.4169 0.5841 0.3060 0.040 Uiso 1 1 calc R
H18B H 0.4839 0.4294 0.2982 0.040 Uiso 1 1 calc R
C19 C 0.40562(8) 0.4790(3) 0.18684(9) 0.0289(3) Uani 1 1 d .
H19A H 0.4317 0.3703 0.1598 0.035 Uiso 1 1 calc R
H19B H 0.4095 0.6584 0.1721 0.035 Uiso 1 1 calc R

loop_
_atom_site_aniso_label
_atom_site_aniso_U_11
_atom_site_aniso_U_22
_atom_site_aniso_U_33
_atom_site_aniso_U_23
_atom_site_aniso_U_13
_atom_site_aniso_U_12
S1 0.0286(2) 0.0266(2) 0.0392(2) 0.00495(16) 0.01189(18) 0.00692(16)
O1 0.0521(9) 0.0790(11) 0.0283(7) -0.0116(7) -0.0025(6) 0.0142(8)
N1 0.0246(6) 0.0273(7) 0.0251(6) -0.0005(5) 0.0047(5) 0.0048(5)
N2 0.0250(6) 0.0342(7) 0.0243(6) 0.0003(5) 0.0051(5) 0.0017(6)
N3 0.0293(7) 0.0292(7) 0.0269(6) -0.0005(5) 0.0073(5) 0.0060(6)
C1 0.0323(8) 0.0289(8) 0.0305(8) 0.0043(6) 0.0130(7) 0.0028(7)
C2 0.0396(10) 0.0422(10) 0.0403(10) -0.0061(8) 0.0071(8) 0.0033(8)
C3 0.0322(10) 0.0539(12) 0.0593(13) 0.0076(10) 0.0117(9) 0.0098(9)
C4 0.0558(12) 0.0359(10) 0.0631(13) 0.0073(9) 0.0385(11) 0.0115(9)
C5 0.0591(13) 0.0354(10) 0.0463(10) -0.0079(8) 0.0298(10) -0.0053(9)
C6 0.0348(9) 0.0406(10) 0.0343(9) -0.0011(7) 0.0125(7) -0.0035(8)
C7 0.0372(9) 0.0323(9) 0.0390(9) 0.0065(7) 0.0163(7) 0.0067(7)
C8 0.0249(8) 0.0376(9) 0.0291(8) 0.0040(7) 0.0051(6) 0.0043(7)
C9 0.0219(7) 0.0287(8) 0.0296(7) 0.0034(6) 0.0064(6) 0.0037(6)
C10 0.0269(8) 0.0262(7) 0.0231(7) 0.0008(6) 0.0070(6) -0.0006(6)
C11 0.0339(9) 0.0284(8) 0.0314(8) 0.0011(6) 0.0150(7) 0.0018(7)
C12 0.0411(10) 0.0395(10) 0.0286(8) -0.0062(7) 0.0141(7) 0.0017(8)
C13 0.0371(9) 0.0462(10) 0.0253(8) -0.0049(7) 0.0089(7) -0.0014(8)
C14 0.0434(10) 0.0405(10) 0.0377(9) -0.0010(8) 0.0156(8) 0.0127(8)
C15 0.0264(8) 0.0253(7) 0.0240(7) -0.0024(6) 0.0051(6) 0.0037(6)
C16 0.0362(9) 0.0340(9) 0.0285(8) 0.0008(7) 0.0089(7) -0.0058(7)
C17 0.0423(10) 0.0322(9) 0.0323(9) 0.0055(7) 0.0019(8) 0.0004(8)
C18 0.0305(8) 0.0313(8) 0.0310(8) -0.0016(7) 0.0006(7) 0.0002(7)
C19 0.0275(8) 0.0258(8) 0.0310(8) -0.0004(6) 0.0056(6) -0.0016(6)

loop_
_atom_type_symbol
_atom_type_description
_atom_type_scat_dispersion_real
_atom_type_scat_dispersion_imag
_atom_type_scat_source
C C 0.0033 0.0016 'International Tables Vol C Tables 4.2.6.8 and 6.1.1.4'
H H 0.0000 0.0000 'International Tables Vol C Tables 4.2.6.8 and 6.1.1.4'
N N 0.0061 0.0033 'International Tables Vol C Tables 4.2.6.8 and 6.1.1.4'
S S 0.1246 0.1234 'International Tables Vol C Tables 4.2.6.8 and 6.1.1.4'
O O 0.0106 0.0060 'International Tables Vol C Tables 4.2.6.8 and 6.1.1.4'

loop_
_geom_angle_atom_site_label_1
_geom_angle_atom_site_label_2
_geom_angle_atom_site_label_3
_geom_angle
C9 S1 C7 102.56(8)
C10 N1 C9 108.28(12)
C10 N1 C15 126.14(13)
C9 N1 C15 125.49(13)
C10 N2 C8 109.64(13)
C10 N2 C13 122.37(14)
C8 N2 C13 127.98(14)
C10 N3 C11 113.83(14)
C2 C1 C6 118.72(16)
C2 C1 C7 120.76(16)
C6 C1 C7 120.50(16)
C1 C2 C3 120.46(18)
C4 C3 C2 119.94(19)
C5 C4 C3 120.10(18)
C4 C5 C6 120.23(18)
C5 C6 C1 120.55(18)
C1 C7 S1 106.87(12)
C9 C8 N2 107.39(14)
C8 C9 N1 107.93(14)
C8 C9 S1 126.85(13)
N1 C9 S1 124.96(12)
N3 C10 N1 127.70(14)
N3 C10 N2 125.53(15)
N1 C10 N2 106.75(13)
N3 C11 C12 124.61(16)
N3 C11 C14 115.62(15)
C12 C11 C14 119.76(15)
C11 C12 C13 122.34(16)
O1 C13 C12 129.87(17)
O1 C13 N2 118.87(17)
C12 C13 N2 111.25(14)
N1 C15 C19 114.87(13)
N1 C15 C16 114.31(13)
C19 C15 C16 105.09(12)
C15 C16 C17 104.89(13)
C18 C17 C16 106.30(13)
C19 C18 C17 104.26(13)
C18 C19 C15 101.55(13)

loop_
_geom_bond_atom_site_label_1
_geom_bond_atom_site_label_2
_geom_bond_distance
S1 C9 1.7402(17)
S1 C7 1.8390(18)
O1 C13 1.222(2)
N1 C10 1.360(2)
N1 C9 1.4096(19)
N1 C15 1.4704(19)
N2 C10 1.3708(19)
N2 C8 1.382(2)
N2 C13 1.425(2)
N3 C10 1.319(2)
N3 C11 1.361(2)
C1 C2 1.384(3)
C1 C6 1.389(2)
C1 C7 1.501(2)
C2 C3 1.386(3)
C3 C4 1.377(3)
C4 C5 1.369(3)
C5 C6 1.381(3)
C8 C9 1.344(2)
C11 C12 1.374(2)
C11 C14 1.503(2)
C12 C13 1.412(3)
C15 C19 1.530(2)
C15 C16 1.536(2)
C16 C17 1.542(2)
C17 C18 1.531(2)
C18 C19 1.524(2)
